data_1560665
loop_
_publ_author_name
'Zheng, Li-Mei'
'Liu, Jing-Xin'

_publ_section_title
;
 Lanthanide contraction effect on crystal structures of lanthanide
 coordination polymers with cyclohexanocucurbit[6]uril ligand
;
_journal_name_full 'Journal of Solid State Chemistry'
_journal_page_first 45
_journal_page_last 49
_journal_paper_doi 10.1016/j.jssc.2016.10.008
_journal_volume 245
_journal_year 2017
_chemical_formula_sum 'C60 H104 Cd2 Cl8 N24 O28 Sm'
_chemical_formula_weight 2268.42
_space_group_IT_number 14
_space_group_name_Hall '-P 2ybc'
_space_group_name_H-M_alt 'P 1 21/c 1'
_symmetry_cell_setting monoclinic
_symmetry_space_group_name_H-M 'P 1 21/c 1'
_atom_sites_solution_hydrogens geom
_atom_sites_solution_primary direct
_atom_sites_solution_secondary difmap
_cell_angle_alpha 90.00
_cell_angle_beta 109.333(6)
_cell_angle_gamma 90.00
_cell_formula_units_Z 4
_cell_length_a 18.964(3)
_cell_length_b 21.272(3)
_cell_length_c 23.239(4)
_cell_measurement_reflns_used 9250
_cell_measurement_temperature 293(2)
_cell_measurement_theta_max 24.91
_cell_measurement_theta_min 2.60
_cell_volume 8846(2)
_computing_cell_refinement 'Bruker SMART'
_computing_data_collection 'Bruker SMART'
_computing_data_reduction 'Bruker SAINT'
_computing_molecular_graphics 'Bruker SHELXTL'
_computing_publication_material 'Bruker SHELXTL'
_computing_structure_refinement 'SHELXL-97 (Sheldrick, 1997)'
_computing_structure_solution 'SHELXS-97 (Sheldrick, 1990)'
_diffrn_ambient_temperature 293(2)
_diffrn_measured_fraction_theta_full 0.984
_diffrn_measured_fraction_theta_max 0.984
_diffrn_measurement_device_type 'Bruker CCD Area Detector'
_diffrn_measurement_method '\f and \w scan'
_diffrn_radiation_monochromator graphite
_diffrn_radiation_source 'fine-focus sealed tube'
_diffrn_radiation_type MoK\a
_diffrn_radiation_wavelength 0.71073
_diffrn_reflns_av_R_equivalents 0.0706
_diffrn_reflns_av_sigmaI/netI 0.0454
_diffrn_reflns_limit_h_max 19
_diffrn_reflns_limit_h_min -18
_diffrn_reflns_limit_k_max 21
_diffrn_reflns_limit_k_min -20
_diffrn_reflns_limit_l_max 23
_diffrn_reflns_limit_l_min -22
_diffrn_reflns_number 61303
_diffrn_reflns_theta_full 25.07
_diffrn_reflns_theta_max 25.07
_diffrn_reflns_theta_min 1.14
_diffrn_standards_decay_% none
_exptl_absorpt_coefficient_mu 1.461
_exptl_absorpt_correction_T_max 0.7205
_exptl_absorpt_correction_T_min 0.6441
_exptl_absorpt_correction_type multi-scan
_exptl_absorpt_process_details 'SADABS (Bruker, 2008)'
_exptl_crystal_colour colorless
_exptl_crystal_density_diffrn 1.703
_exptl_crystal_density_method 'not measured'
_exptl_crystal_description block
_exptl_crystal_F_000 4600
_exptl_crystal_size_max 0.33
_exptl_crystal_size_mid 0.29
_exptl_crystal_size_min 0.24
_refine_diff_density_max 1.623
_refine_diff_density_min -0.859
_refine_diff_density_rms 0.091
_refine_ls_extinction_method none
_refine_ls_goodness_of_fit_ref 1.002
_refine_ls_hydrogen_treatment constr
_refine_ls_matrix_type full
_refine_ls_number_parameters 1054
_refine_ls_number_reflns 9425
_refine_ls_number_restraints 0
_refine_ls_restrained_S_all 1.002
_refine_ls_R_factor_all 0.0540
_refine_ls_R_factor_gt 0.0450
_refine_ls_shift/su_max 0.007
_refine_ls_shift/su_mean 0.001
_refine_ls_structure_factor_coef Fsqd
_refine_ls_weighting_details 'calc w=1/[\s^2^(Fo^2^)+(0.1081P)^2^+0.0000P] where P=(Fo^2^+2Fc^2^)/3'
_refine_ls_weighting_scheme calc
_refine_ls_wR_factor_gt 0.1331
_refine_ls_wR_factor_ref 0.1414
_reflns_number_gt 7689
_reflns_number_total 9425
_reflns_threshold_expression >2sigma(I)
_cod_data_source_file JSSC-2017-245-45.cif
_cod_data_source_block Sm
_cod_depositor_comments
;
The following automatic conversions were performed:

data item '_symmetry_cell_setting' value 'Monoclinic' was changed to
'monoclinic' in accordance with the built-in table derived from the
CIF Core dictionary named 'cif_core.dic' version 2.4.5 last updated
on 2014-11-21.

data item '_exptl_crystal_density_meas' value 'not measured' was
changed to '?' -- the value is perceived as not measured.

Automatic conversion script
Id: cif_fix_values 8369 2020-08-20 11:38:08Z andrius 
;
_cod_original_sg_symbol_H-M P2(1)/c
_cod_database_code 1560665

loop_
_symmetry_equiv_pos_as_xyz
'x, y, z'
'-x, y+1/2, -z+1/2'
'-x, -y, -z'
'x, -y-1/2, z-1/2'

loop_
_atom_site_label
_atom_site_type_symbol
_atom_site_fract_x
_atom_site_fract_y
_atom_site_fract_z
_atom_site_U_iso_or_equiv
_atom_site_adp_type
_atom_site_occupancy
_atom_site_symmetry_multiplicity
_atom_site_calc_flag
_atom_site_refinement_flags
_atom_site_disorder_assembly
_atom_site_disorder_group
Sm1 Sm 0.753305(19) 0.285861(16) 0.146887(13) 0.03763(16) Uani 1 1 d . . .
Cd1A Cd 0.73184(6) -0.44224(6) 0.60523(5) 0.0775(4) Uani 0.80 1 d P A 1
Cd1B Cd 0.6867(4) -0.4339(3) 0.5845(3) 0.1077(17) Uani 0.20 1 d P A 2
Cd2 Cd 0.72379(3) -0.06207(3) 0.64390(2) 0.0528(2) Uani 1 1 d . . .
Cl1 Cl 0.84662(15) -0.4920(2) 0.66120(14) 0.1460(15) Uani 1 1 d . . .
Cl2 Cl 0.68348(18) -0.37728(12) 0.67292(13) 0.1151(10) Uani 1 1 d . . .
Cl3 Cl 0.63346(16) -0.52010(16) 0.55901(15) 0.1255(11) Uani 1 1 d . . .
Cl4 Cl 0.7628(3) -0.3859(2) 0.52284(16) 0.230(3) Uani 1 1 d . . .
Cl5 Cl 0.69311(16) -0.13422(18) 0.71329(15) 0.1499(16) Uani 1 1 d . . .
Cl6 Cl 0.74273(13) -0.10168(13) 0.55159(10) 0.0897(7) Uani 1 1 d . . .
Cl7 Cl 0.62095(10) 0.01458(9) 0.61476(9) 0.0621(5) Uani 1 1 d . . .
Cl8 Cl 0.83789(9) -0.00542(8) 0.70120(8) 0.0483(4) Uani 1 1 d . . .
O1 O 0.7727(2) 0.1075(2) 0.2321(2) 0.0482(12) Uani 1 1 d . . .
O2 O 0.9508(2) 0.0665(2) 0.4909(2) 0.0471(12) Uani 1 1 d . . .
O3 O 0.5989(2) 0.0775(2) 0.2491(2) 0.0466(11) Uani 1 1 d . . .
O4 O 0.7875(2) 0.0749(2) 0.5091(2) 0.0403(11) Uani 1 1 d . . .
O5 O 0.5159(3) 0.1986(2) 0.2652(2) 0.0520(13) Uani 1 1 d . . .
O6 O 0.6083(2) 0.3411(2) 0.25311(19) 0.0468(11) Uani 1 1 d . . .
O7 O 0.7573(2) 0.3551(2) 0.52228(19) 0.0450(11) Uani 1 1 d . . .
O8 O 0.9207(3) 0.3569(2) 0.5006(2) 0.0525(12) Uani 1 1 d . . .
O9 O 0.7837(2) 0.3575(2) 0.23294(18) 0.0408(11) Uani 1 1 d . . .
O10 O 0.8643(3) 0.2435(2) 0.2180(2) 0.0483(12) Uani 1 1 d . . .
O11 O 1.0112(3) 0.2167(2) 0.4816(2) 0.0543(13) Uani 1 1 d . . .
O12 O 0.6862(2) 0.21347(17) 0.53742(18) 0.0350(10) Uani 1 1 d . . .
N1 N 0.6706(3) 0.4114(2) 0.3276(2) 0.0307(12) Uani 1 1 d . . .
N2 N 0.5792(3) 0.3553(2) 0.3409(2) 0.0322(12) Uani 1 1 d . . .
N3 N 0.6392(3) 0.3601(2) 0.4501(2) 0.0331(12) Uani 1 1 d . . .
N4 N 0.7303(3) 0.4176(2) 0.4372(2) 0.0349(13) Uani 1 1 d . . .
N5 N 0.7936(3) 0.4183(2) 0.3163(2) 0.0323(12) Uani 1 1 d . . .
N6 N 0.8969(3) 0.3829(2) 0.3037(2) 0.0345(13) Uani 1 1 d . . .
N7 N 0.8535(3) 0.4263(2) 0.4261(2) 0.0395(14) Uani 1 1 d . . .
N8 N 0.9492(3) 0.3749(2) 0.4132(2) 0.0377(13) Uani 1 1 d . . .
N9 N 0.9548(3) 0.1856(2) 0.2864(2) 0.0345(12) Uani 1 1 d . . .
N10 N 0.9635(3) 0.2894(2) 0.2909(2) 0.0367(13) Uani 1 1 d . . .
N11 N 1.0214(3) 0.1745(3) 0.3941(2) 0.0396(13) Uani 1 1 d . . .
N12 N 1.0129(3) 0.2781(2) 0.4006(2) 0.0378(14) Uani 1 1 d . . .
N13 N 0.8940(3) 0.0866(2) 0.2906(2) 0.0329(12) Uani 1 1 d . . .
N14 N 0.8019(3) 0.0297(2) 0.3037(2) 0.0351(13) Uani 1 1 d . . .
N15 N 0.8758(3) 0.0107(2) 0.4088(2) 0.0360(13) Uani 1 1 d . . .
N16 N 0.7566(3) 0.0073(2) 0.4276(2) 0.0333(12) Uani 1 1 d . . .
N17 N 0.9660(3) 0.0705(2) 0.3967(2) 0.0369(13) Uani 1 1 d . . .
N18 N 0.6836(3) 0.0162(2) 0.3209(2) 0.0353(13) Uani 1 1 d . . .
N19 N 0.5849(3) 0.0518(2) 0.3412(2) 0.0308(12) Uani 1 1 d . . .
N20 N 0.6659(3) 0.0602(2) 0.4463(2) 0.0318(12) Uani 1 1 d . . .
N21 N 0.5287(3) 0.2532(2) 0.3541(2) 0.0300(12) Uani 1 1 d . . .
N22 N 0.5244(3) 0.1490(2) 0.3545(2) 0.0323(12) Uani 1 1 d . . .
N23 N 0.5867(3) 0.2588(2) 0.4640(2) 0.0298(12) Uani 1 1 d . . .
N24 N 0.6027(3) 0.1561(2) 0.4619(2) 0.0299(12) Uani 1 1 d . . .
C1 C 0.7124(4) 0.3753(3) 0.4746(3) 0.0357(16) Uani 1 1 d . . .
C2 C 0.6657(3) 0.4357(3) 0.3857(3) 0.0327(15) Uani 1 1 d . . .
C3 C 0.6009(3) 0.3952(3) 0.3946(2) 0.0303(14) Uani 1 1 d . . .
C4 C 0.6192(3) 0.3668(3) 0.3028(3) 0.0336(15) Uani 1 1 d . . .
C5 C 0.6486(4) 0.5053(3) 0.3837(3) 0.0428(17) Uani 1 1 d . . .
H5A H 0.6870 0.5284 0.3735 0.051 Uiso 1 1 calc R . .
H5B H 0.6491 0.5191 0.4236 0.051 Uiso 1 1 calc R . .
C6 C 0.5725(4) 0.5194(3) 0.3366(3) 0.054(2) Uani 1 1 d . . .
H6A H 0.5612 0.5636 0.3388 0.065 Uiso 1 1 calc R . .
H6B H 0.5747 0.5113 0.2962 0.065 Uiso 1 1 calc R . .
C7 C 0.5100(4) 0.4805(3) 0.3459(3) 0.0513(19) Uani 1 1 d . . .
H7A H 0.4856 0.4567 0.3090 0.062 Uiso 1 1 calc R . .
H7B H 0.4732 0.5084 0.3528 0.062 Uiso 1 1 calc R . .
C8 C 0.5380(4) 0.4351(3) 0.3996(3) 0.0423(17) Uani 1 1 d . . .
H8A H 0.5548 0.4589 0.4373 0.051 Uiso 1 1 calc R . .
H8B H 0.4972 0.4082 0.4007 0.051 Uiso 1 1 calc R . .
C9 C 0.6019(4) 0.3232(3) 0.4843(3) 0.0337(15) Uani 1 1 d . . .
H9A H 0.6328 0.3232 0.5269 0.040 Uiso 1 1 calc R . .
H9B H 0.5550 0.3435 0.4813 0.040 Uiso 1 1 calc R . .
C10 C 0.5147(3) 0.3140(3) 0.3238(3) 0.0368(16) Uani 1 1 d . . .
H10A H 0.4984 0.3074 0.2801 0.044 Uiso 1 1 calc R . .
H10B H 0.4743 0.3346 0.3334 0.044 Uiso 1 1 calc R . .
C11 C 0.5233(3) 0.2002(3) 0.3197(3) 0.0365(16) Uani 1 1 d . . .
C12 C 0.5220(3) 0.2394(3) 0.4136(3) 0.0320(15) Uani 1 1 d . . .
C13 C 0.5292(3) 0.1662(3) 0.4175(3) 0.0330(15) Uani 1 1 d . . .
C14 C 0.4491(4) 0.2626(3) 0.4190(3) 0.0386(16) Uani 1 1 d . . .
H14A H 0.4078 0.2475 0.3845 0.046 Uiso 1 1 calc R . .
H14B H 0.4482 0.3081 0.4182 0.046 Uiso 1 1 calc R . .
C15 C 0.4665(3) 0.1358(3) 0.4361(3) 0.0374(15) Uani 1 1 d . . .
H15A H 0.4197 0.1382 0.4025 0.045 Uiso 1 1 calc R . .
H15B H 0.4779 0.0918 0.4458 0.045 Uiso 1 1 calc R . .
C16 C 0.4588(4) 0.1695(3) 0.4912(3) 0.0477(18) Uani 1 1 d . . .
H16A H 0.5055 0.1659 0.5248 0.057 Uiso 1 1 calc R . .
H16B H 0.4203 0.1490 0.5034 0.057 Uiso 1 1 calc R . .
C17 C 0.4391(5) 0.2389(3) 0.4796(3) 0.058(2) Uani 1 1 d . . .
H17A H 0.4708 0.2635 0.5135 0.070 Uiso 1 1 calc R . .
H17B H 0.3877 0.2454 0.4776 0.070 Uiso 1 1 calc R . .
C18 C 0.5151(3) 0.0863(3) 0.3301(3) 0.0343(15) Uani 1 1 d . . .
H18A H 0.4895 0.0885 0.2865 0.041 Uiso 1 1 calc R . .
H18B H 0.4835 0.0629 0.3478 0.041 Uiso 1 1 calc R . .
C19 C 0.6319(3) 0.0942(3) 0.4848(3) 0.0321(15) Uani 1 1 d . . .
H19A H 0.5913 0.0690 0.4892 0.039 Uiso 1 1 calc R . .
H19B H 0.6688 0.0991 0.5250 0.039 Uiso 1 1 calc R . .
C20 C 0.6207(3) 0.0520(3) 0.2987(3) 0.0332(15) Uani 1 1 d . . .
C21 C 0.6312(3) 0.2094(3) 0.4916(3) 0.0276(14) Uani 1 1 d . . .
C22 C 0.6255(3) 0.0174(3) 0.3960(3) 0.0323(15) Uani 1 1 d . . .
C23 C 0.6909(3) -0.0138(3) 0.3792(3) 0.0346(15) Uani 1 1 d . . .
C24 C 0.7408(4) 0.0497(3) 0.4650(3) 0.0327(15) Uani 1 1 d . . .
C25 C 0.6831(4) -0.0846(3) 0.3746(3) 0.0454(17) Uani 1 1 d . . .
H25A H 0.6950 -0.1023 0.4152 0.055 Uiso 1 1 calc R . .
H25B H 0.7180 -0.1015 0.3562 0.055 Uiso 1 1 calc R . .
C26 C 0.6033(4) -0.1032(3) 0.3362(3) 0.0540(19) Uani 1 1 d . . .
H26A H 0.5999 -0.1487 0.3332 0.065 Uiso 1 1 calc R . .
H26B H 0.5920 -0.0864 0.2953 0.065 Uiso 1 1 calc R . .
C27 C 0.5458(4) -0.0786(3) 0.3641(3) 0.0426(17) Uani 1 1 d . . .
H27A H 0.5262 -0.1138 0.3807 0.051 Uiso 1 1 calc R . .
H27B H 0.5046 -0.0597 0.3322 0.051 Uiso 1 1 calc R . .
C28 C 0.5785(4) -0.0299(3) 0.4149(3) 0.0408(16) Uani 1 1 d . . .
H28A H 0.5381 -0.0085 0.4238 0.049 Uiso 1 1 calc R . .
H28B H 0.6088 -0.0511 0.4518 0.049 Uiso 1 1 calc R . .
C29 C 0.8306(3) -0.0186(3) 0.4413(3) 0.0427(17) Uani 1 1 d . . .
H29A H 0.8262 -0.0631 0.4317 0.051 Uiso 1 1 calc R . .
H29B H 0.8566 -0.0146 0.4848 0.051 Uiso 1 1 calc R . .
O1W O 0.7057(4) 0.2382(2) 0.2216(3) 0.0789(18) Uani 1 1 d . . .
O2W O 0.6375(2) 0.3423(2) 0.1372(2) 0.0544(12) Uani 1 1 d . . .
O3W O 0.7888(3) 0.3875(2) 0.11793(19) 0.0523(12) Uani 1 1 d . . .
O4W O 0.8454(4) 0.2657(3) 0.0983(3) 0.095(2) Uani 1 1 d . . .
O5W O 0.7414(3) 0.1754(2) 0.12732(18) 0.0504(12) Uani 1 1 d . . .
O7W O 0.8824(5) 0.3204(3) 0.0076(4) 0.134(3) Uani 1 1 d . . .
O8W O 0.9395(6) 0.1674(4) 0.1212(3) 0.177(5) Uani 1 1 d . . .
O9W O 0.5479(6) -0.4004(4) 0.4769(4) 0.148(3) Uani 1 1 d . . .
O6W O 0.5835(5) -0.6354(5) 0.6441(4) 0.170(4) Uani 1 1 d . . .
C30 C 1.0322(3) 0.1095(3) 0.4161(3) 0.0473(18) Uani 1 1 d . . .
H30A H 1.0702 0.0903 0.4023 0.057 Uiso 1 1 calc R . .
H30B H 1.0512 0.1102 0.4603 0.057 Uiso 1 1 calc R . .
C31 C 0.7283(3) 0.0020(3) 0.2833(3) 0.0393(16) Uani 1 1 d . . .
H31A H 0.7021 0.0165 0.2421 0.047 Uiso 1 1 calc R . .
H31B H 0.7334 -0.0432 0.2817 0.047 Uiso 1 1 calc R . .
C32 C 0.8186(4) 0.0777(3) 0.2718(3) 0.0356(16) Uani 1 1 d . . .
C33 C 0.9319(4) 0.0509(3) 0.4366(3) 0.0383(16) Uani 1 1 d . . .
C34 C 0.8689(3) 0.0000(3) 0.3459(3) 0.0366(16) Uani 1 1 d . . .
C35 C 0.9341(3) 0.0403(3) 0.3373(3) 0.0371(16) Uani 1 1 d . . .
C36 C 0.8758(4) -0.0694(3) 0.3310(3) 0.0461(18) Uani 1 1 d . . .
H36A H 0.8376 -0.0933 0.3406 0.055 Uiso 1 1 calc R . .
H36B H 0.8672 -0.0737 0.2877 0.055 Uiso 1 1 calc R . .
C37 C 0.9885(4) 0.0010(3) 0.3179(3) 0.0506(19) Uani 1 1 d . . .
H37A H 1.0310 0.0265 0.3183 0.061 Uiso 1 1 calc R . .
H37B H 0.9644 -0.0140 0.2766 0.061 Uiso 1 1 calc R . .
C38 C 1.0154(4) -0.0552(3) 0.3608(4) 0.058(2) Uani 1 1 d . . .
H38A H 1.0480 -0.0810 0.3461 0.069 Uiso 1 1 calc R . .
H38B H 1.0444 -0.0399 0.4010 0.069 Uiso 1 1 calc R . .
C39 C 0.9513(4) -0.0958(3) 0.3660(4) 0.060(2) Uani 1 1 d . . .
H39A H 0.9556 -0.1376 0.3510 0.072 Uiso 1 1 calc R . .
H39B H 0.9556 -0.0994 0.4087 0.072 Uiso 1 1 calc R . .
C40 C 0.9291(3) 0.1257(3) 0.2579(3) 0.0389(16) Uani 1 1 d . . .
H40A H 0.8939 0.1332 0.2174 0.047 Uiso 1 1 calc R . .
H40B H 0.9714 0.1032 0.2533 0.047 Uiso 1 1 calc R . .
C41 C 1.0143(3) 0.2221(3) 0.4301(3) 0.0400(17) Uani 1 1 d . . .
C42 C 1.0247(3) 0.1959(3) 0.3356(3) 0.0370(16) Uani 1 1 d . . .
C43 C 1.0274(4) 0.2696(3) 0.3429(3) 0.0398(17) Uani 1 1 d . . .
C44 C 1.0926(3) 0.1719(3) 0.3210(3) 0.0498(18) Uani 1 1 d . . .
H44A H 1.0850 0.1280 0.3090 0.060 Uiso 1 1 calc R . .
H44B H 1.1364 0.1745 0.3573 0.060 Uiso 1 1 calc R . .
C45 C 1.0995(4) 0.2978(4) 0.3423(3) 0.054(2) Uani 1 1 d . . .
H45A H 1.1397 0.2841 0.3782 0.064 Uiso 1 1 calc R . .
H45B H 1.0963 0.3433 0.3440 0.064 Uiso 1 1 calc R . .
C46 C 1.1177(5) 0.2791(4) 0.2852(4) 0.065(2) Uani 1 1 d . . .
H46A H 1.0867 0.3035 0.2509 0.078 Uiso 1 1 calc R . .
H46B H 1.1694 0.2896 0.2912 0.078 Uiso 1 1 calc R . .
C47 C 1.1058(4) 0.2099(4) 0.2698(4) 0.059(2) Uani 1 1 d . . .
H47A H 1.1492 0.1934 0.2618 0.071 Uiso 1 1 calc R . .
H47B H 1.0630 0.2051 0.2330 0.071 Uiso 1 1 calc R . .
C48 C 1.0181(3) 0.3382(3) 0.4320(3) 0.0443(17) Uani 1 1 d . . .
H48A H 1.0573 0.3629 0.4249 0.053 Uiso 1 1 calc R . .
H48B H 1.0326 0.3303 0.4755 0.053 Uiso 1 1 calc R . .
C49 C 0.9424(3) 0.3534(3) 0.2727(3) 0.0379(16) Uani 1 1 d . . .
H49A H 0.9874 0.3781 0.2799 0.045 Uiso 1 1 calc R . .
H49B H 0.9154 0.3540 0.2292 0.045 Uiso 1 1 calc R . .
C50 C 0.8219(4) 0.3837(3) 0.2813(3) 0.0318(15) Uani 1 1 d . . .
C51 C 0.8543(3) 0.4485(3) 0.3669(3) 0.0331(15) Uani 1 1 d . . .
C52 C 0.9250(3) 0.4171(3) 0.3600(3) 0.0368(16) Uani 1 1 d . . .
C53 C 0.9085(4) 0.3840(3) 0.4507(3) 0.0379(16) Uani 1 1 d . . .
C54 C 0.8545(4) 0.5187(3) 0.3622(3) 0.0438(17) Uani 1 1 d . . .
H54A H 0.8112 0.5355 0.3703 0.053 Uiso 1 1 calc R . .
H54B H 0.8508 0.5305 0.3210 0.053 Uiso 1 1 calc R . .
C55 C 0.9253(4) 0.5476(3) 0.4071(4) 0.061(2) Uani 1 1 d . . .
H55A H 0.9304 0.5903 0.3944 0.073 Uiso 1 1 calc R . .
H55B H 0.9199 0.5495 0.4471 0.073 Uiso 1 1 calc R . .
C56 C 0.9955(4) 0.5118(4) 0.4118(3) 0.061(2) Uani 1 1 d . . .
H56A H 1.0124 0.4897 0.4504 0.073 Uiso 1 1 calc R . .
H56B H 1.0343 0.5413 0.4113 0.073 Uiso 1 1 calc R . .
C57 C 0.9844(4) 0.4649(3) 0.3605(3) 0.0496(18) Uani 1 1 d . . .
H57A H 1.0311 0.4434 0.3655 0.060 Uiso 1 1 calc R . .
H57B H 0.9697 0.4870 0.3218 0.060 Uiso 1 1 calc R . .
C58 C 0.7160(3) 0.4387(3) 0.2945(3) 0.0377(16) Uani 1 1 d . . .
H58A H 0.6943 0.4277 0.2517 0.045 Uiso 1 1 calc R . .
H58B H 0.7145 0.4841 0.2976 0.045 Uiso 1 1 calc R . .
C59 C 0.8025(4) 0.4480(3) 0.4571(3) 0.0398(16) Uani 1 1 d . . .
H59A H 0.8257 0.4412 0.5005 0.048 Uiso 1 1 calc R . .
H59B H 0.7951 0.4929 0.4505 0.048 Uiso 1 1 calc R . .
C60 C 0.9217(4) 0.2392(3) 0.2619(3) 0.0359(16) Uani 1 1 d . . .

loop_
_atom_site_aniso_label
_atom_site_aniso_U_11
_atom_site_aniso_U_22
_atom_site_aniso_U_33
_atom_site_aniso_U_23
_atom_site_aniso_U_13
_atom_site_aniso_U_12
Sm1 0.0383(3) 0.0459(3) 0.0224(2) 0.00075(14) 0.00150(17) 0.01035(16)
Cd1A 0.0644(7) 0.0815(7) 0.0568(6) 0.0123(4) -0.0199(5) -0.0139(6)
Cd1B 0.117(5) 0.089(3) 0.134(5) -0.027(3) 0.064(4) -0.012(4)
Cd2 0.0412(4) 0.0563(4) 0.0519(4) 0.0021(3) 0.0035(3) -0.0037(3)
Cl1 0.0622(16) 0.266(5) 0.103(2) 0.082(3) 0.0181(15) 0.005(2)
Cl2 0.132(2) 0.0811(18) 0.105(2) 0.0041(15) 0.0024(17) 0.0285(17)
Cl3 0.096(2) 0.149(3) 0.122(2) -0.062(2) 0.0226(18) -0.0416(19)
Cl4 0.363(7) 0.192(4) 0.088(2) 0.021(2) 0.012(3) -0.145(5)
Cl5 0.089(2) 0.187(3) 0.140(3) 0.110(3) -0.0065(18) -0.037(2)
Cl6 0.0777(15) 0.1206(19) 0.0544(13) -0.0204(13) 0.0000(11) 0.0197(15)
Cl7 0.0395(11) 0.0553(12) 0.0888(14) 0.0097(10) 0.0177(10) -0.0022(9)
Cl8 0.0355(10) 0.0541(11) 0.0496(10) -0.0103(8) 0.0062(8) 0.0016(8)
O1 0.039(3) 0.062(3) 0.041(3) 0.014(2) 0.010(2) 0.007(2)
O2 0.041(3) 0.056(3) 0.040(3) 0.004(2) 0.009(2) 0.000(2)
O3 0.046(3) 0.061(3) 0.030(3) 0.012(2) 0.008(2) 0.006(2)
O4 0.026(2) 0.054(3) 0.034(3) -0.007(2) 0.001(2) 0.000(2)
O5 0.078(4) 0.049(3) 0.022(3) -0.002(2) 0.008(2) -0.004(3)
O6 0.052(3) 0.057(3) 0.031(3) -0.014(2) 0.013(2) -0.014(2)
O7 0.043(3) 0.058(3) 0.028(3) 0.015(2) 0.004(2) 0.003(2)
O8 0.056(3) 0.063(3) 0.036(3) 0.006(2) 0.012(2) 0.003(3)
O9 0.039(3) 0.054(3) 0.025(2) -0.006(2) 0.006(2) -0.003(2)
O10 0.042(3) 0.047(3) 0.042(3) 0.002(2) -0.004(3) 0.001(2)
O11 0.060(3) 0.069(3) 0.032(3) 0.007(2) 0.012(2) -0.003(2)
O12 0.036(3) 0.038(3) 0.022(2) -0.0010(18) -0.002(2) -0.003(2)
N1 0.030(3) 0.037(3) 0.023(3) -0.006(2) 0.006(2) -0.003(3)
N2 0.031(3) 0.033(3) 0.031(3) 0.002(2) 0.009(2) -0.003(2)
N3 0.034(3) 0.036(3) 0.025(3) 0.007(2) 0.004(2) 0.002(3)
N4 0.033(3) 0.035(3) 0.030(3) 0.000(2) 0.000(3) -0.006(3)
N5 0.033(3) 0.040(3) 0.021(3) -0.006(2) 0.005(3) -0.007(3)
N6 0.029(3) 0.039(3) 0.029(3) 0.002(2) 0.001(2) -0.004(2)
N7 0.046(4) 0.045(3) 0.022(3) 0.001(2) 0.004(3) -0.006(3)
N8 0.038(3) 0.045(3) 0.026(3) -0.001(2) 0.006(3) -0.003(3)
N9 0.025(3) 0.038(3) 0.033(3) 0.008(3) 0.000(2) 0.006(3)
N10 0.034(3) 0.041(4) 0.028(3) 0.009(3) 0.001(3) 0.007(3)
N11 0.035(3) 0.049(4) 0.028(3) 0.006(3) 0.002(2) 0.001(3)
N12 0.033(3) 0.049(4) 0.026(3) 0.003(3) 0.003(3) 0.002(3)
N13 0.026(3) 0.040(3) 0.031(3) 0.007(2) 0.007(2) 0.002(2)
N14 0.022(3) 0.047(3) 0.032(3) 0.009(3) 0.004(2) 0.005(3)
N15 0.026(3) 0.045(3) 0.033(3) 0.005(3) 0.005(3) -0.001(3)
N16 0.031(3) 0.038(3) 0.029(3) 0.001(2) 0.009(3) 0.007(3)
N17 0.026(3) 0.047(3) 0.034(3) 0.009(2) 0.005(3) -0.001(3)
N18 0.035(3) 0.046(3) 0.023(3) 0.000(2) 0.006(2) -0.001(3)
N19 0.029(3) 0.040(3) 0.020(3) 0.002(2) 0.003(2) 0.003(2)
N20 0.026(3) 0.035(3) 0.030(3) -0.003(2) 0.004(2) 0.001(2)
N21 0.028(3) 0.031(3) 0.026(3) 0.002(3) 0.003(2) -0.003(2)
N22 0.037(3) 0.031(3) 0.025(3) -0.005(2) 0.005(2) -0.001(2)
N23 0.033(3) 0.030(3) 0.021(3) 0.000(2) 0.002(2) -0.003(3)
N24 0.026(3) 0.035(3) 0.023(3) -0.001(2) -0.001(2) 0.000(2)
C1 0.046(5) 0.029(4) 0.032(4) -0.007(3) 0.013(4) 0.002(3)
C2 0.040(4) 0.034(4) 0.021(3) 0.001(3) 0.005(3) -0.003(3)
C3 0.035(4) 0.033(3) 0.021(3) -0.002(3) 0.006(3) 0.002(3)
C4 0.031(4) 0.038(4) 0.029(4) 0.000(3) 0.007(3) 0.000(3)
C5 0.053(4) 0.041(4) 0.037(4) 0.000(3) 0.018(3) 0.000(3)
C6 0.064(5) 0.043(4) 0.057(5) 0.013(4) 0.021(4) 0.023(4)
C7 0.046(4) 0.045(4) 0.055(5) 0.000(4) 0.006(4) 0.010(4)
C8 0.044(4) 0.043(4) 0.040(4) -0.001(3) 0.014(3) -0.001(3)
C9 0.044(4) 0.034(4) 0.023(3) 0.002(3) 0.012(3) 0.000(3)
C10 0.035(4) 0.038(4) 0.029(3) 0.004(3) -0.001(3) 0.000(3)
C11 0.026(4) 0.039(4) 0.039(5) 0.004(4) 0.004(3) 0.000(3)
C12 0.028(4) 0.039(4) 0.025(3) 0.003(3) 0.003(3) -0.002(3)
C13 0.028(4) 0.038(4) 0.029(4) 0.000(3) 0.004(3) 0.001(3)
C14 0.035(4) 0.041(4) 0.042(4) 0.003(3) 0.017(3) 0.000(3)
C15 0.028(4) 0.039(4) 0.042(4) 0.004(3) 0.008(3) -0.006(3)
C16 0.037(4) 0.070(5) 0.040(4) 0.007(3) 0.017(3) -0.008(4)
C17 0.067(5) 0.046(5) 0.073(5) 0.001(4) 0.040(4) 0.002(4)
C18 0.031(4) 0.042(4) 0.025(3) -0.003(3) 0.003(3) 0.004(3)
C19 0.032(4) 0.038(4) 0.023(3) 0.002(3) 0.005(3) -0.003(3)
C20 0.022(4) 0.032(4) 0.039(4) -0.003(3) 0.000(3) -0.006(3)
C21 0.025(4) 0.033(4) 0.020(4) -0.003(3) 0.001(3) -0.005(3)
C22 0.031(4) 0.035(4) 0.025(3) -0.003(3) 0.002(3) -0.005(3)
C23 0.032(4) 0.037(4) 0.027(4) -0.002(3) 0.000(3) -0.004(3)
C24 0.030(4) 0.039(4) 0.026(4) 0.006(3) 0.005(3) 0.000(3)
C25 0.047(4) 0.043(4) 0.047(4) -0.003(3) 0.018(4) 0.003(3)
C26 0.059(5) 0.044(4) 0.053(4) -0.010(3) 0.011(4) -0.014(4)
C27 0.045(4) 0.038(4) 0.042(4) -0.004(3) 0.012(3) -0.011(3)
C28 0.042(4) 0.039(4) 0.041(4) 0.004(3) 0.013(3) -0.002(3)
C29 0.039(4) 0.048(4) 0.039(4) 0.003(3) 0.011(3) 0.004(3)
O1W 0.116(5) 0.060(3) 0.089(4) -0.013(3) 0.072(4) -0.017(3)
O2W 0.029(3) 0.079(3) 0.049(3) -0.002(2) 0.006(2) 0.008(2)
O3W 0.053(3) 0.060(3) 0.039(3) 0.000(2) 0.008(2) -0.011(2)
O4W 0.105(5) 0.110(5) 0.102(5) 0.056(4) 0.076(4) 0.062(4)
O5W 0.057(3) 0.057(3) 0.030(2) -0.007(2) 0.004(2) -0.001(2)
O7W 0.157(7) 0.099(5) 0.202(8) 0.058(5) 0.133(7) 0.039(5)
O8W 0.259(11) 0.205(9) 0.059(4) 0.027(5) 0.044(5) 0.170(9)
O9W 0.243(10) 0.097(5) 0.138(7) -0.010(5) 0.108(7) 0.048(6)
O6W 0.168(8) 0.217(10) 0.115(6) -0.076(7) 0.035(6) 0.052(8)
C30 0.028(4) 0.062(5) 0.044(4) 0.012(4) 0.002(3) 0.004(4)
C31 0.042(4) 0.044(4) 0.030(4) -0.005(3) 0.009(3) 0.004(3)
C32 0.033(4) 0.044(4) 0.029(4) 0.009(3) 0.008(3) 0.013(3)
C33 0.038(4) 0.045(4) 0.026(4) 0.005(3) 0.002(3) 0.014(4)
C34 0.036(4) 0.047(4) 0.027(4) 0.007(3) 0.011(3) 0.010(3)
C35 0.031(4) 0.049(4) 0.023(4) 0.007(3) -0.001(3) 0.010(3)
C36 0.051(5) 0.043(4) 0.039(4) 0.005(3) 0.008(3) 0.007(3)
C37 0.041(4) 0.064(5) 0.049(4) 0.019(4) 0.018(3) 0.020(4)
C38 0.046(5) 0.066(5) 0.063(5) -0.004(4) 0.020(4) 0.017(4)
C39 0.061(5) 0.051(5) 0.064(5) -0.002(4) 0.017(4) 0.002(4)
C40 0.034(4) 0.053(5) 0.027(3) 0.003(3) 0.006(3) 0.004(3)
C41 0.021(4) 0.064(5) 0.028(4) 0.006(4) -0.001(3) -0.005(3)
C42 0.025(4) 0.046(4) 0.033(4) 0.014(3) 0.000(3) 0.009(3)
C43 0.033(4) 0.051(4) 0.033(4) 0.004(3) 0.009(3) -0.001(3)
C44 0.027(4) 0.066(5) 0.050(4) 0.007(4) 0.005(3) 0.009(3)
C45 0.027(4) 0.073(5) 0.054(5) 0.011(4) 0.005(3) -0.003(4)
C46 0.054(5) 0.084(7) 0.068(6) 0.010(4) 0.034(4) -0.004(4)
C47 0.048(5) 0.081(6) 0.057(5) 0.005(4) 0.028(4) 0.002(4)
C48 0.031(4) 0.064(5) 0.030(4) -0.002(3) 0.000(3) -0.007(4)
C49 0.036(4) 0.047(4) 0.032(4) 0.004(3) 0.013(3) -0.001(3)
C50 0.038(4) 0.034(4) 0.023(4) 0.007(3) 0.011(3) -0.004(3)
C51 0.035(4) 0.038(4) 0.024(4) -0.004(3) 0.006(3) -0.009(3)
C52 0.036(4) 0.042(4) 0.026(4) 0.003(3) 0.002(3) -0.008(3)
C53 0.035(4) 0.040(4) 0.029(4) 0.002(3) -0.003(3) -0.007(3)
C54 0.055(5) 0.045(4) 0.028(4) -0.005(3) 0.009(3) -0.017(4)
C55 0.077(6) 0.044(4) 0.057(5) -0.009(4) 0.016(4) -0.019(4)
C56 0.051(5) 0.056(5) 0.065(5) -0.009(4) 0.005(4) -0.022(4)
C57 0.049(5) 0.052(4) 0.047(4) -0.001(4) 0.015(4) -0.011(4)
C58 0.043(4) 0.045(4) 0.024(3) 0.003(3) 0.008(3) 0.000(3)
C59 0.051(5) 0.042(4) 0.027(3) -0.002(3) 0.013(3) -0.002(3)
C60 0.030(4) 0.056(5) 0.021(4) 0.002(4) 0.006(3) -0.004(4)

loop_
_atom_type_symbol
_atom_type_description
_atom_type_scat_dispersion_real
_atom_type_scat_dispersion_imag
_atom_type_scat_source
C C 0.0033 0.0016 'International Tables Vol C Tables 4.2.6.8 and 6.1.1.4'
H H 0.0000 0.0000 'International Tables Vol C Tables 4.2.6.8 and 6.1.1.4'
N N 0.0061 0.0033 'International Tables Vol C Tables 4.2.6.8 and 6.1.1.4'
O O 0.0106 0.0060 'International Tables Vol C Tables 4.2.6.8 and 6.1.1.4'
Cd Cd -0.8075 1.2024 'International Tables Vol C Tables 4.2.6.8 and 6.1.1.4'
Sm Sm -0.1638 3.4418 'International Tables Vol C Tables 4.2.6.8 and 6.1.1.4'
Cl Cl 0.1484 0.1585 'International Tables Vol C Tables 4.2.6.8 and 6.1.1.4'

loop_
_geom_angle_atom_site_label_1
_geom_angle_atom_site_label_2
_geom_angle_atom_site_label_3
_geom_angle
_geom_angle_site_symmetry_1
_geom_angle_site_symmetry_3
O10 Sm1 O5W 76.49(15) . .
O10 Sm1 O4W 69.33(18) . .
O5W Sm1 O4W 76.9(2) . .
O10 Sm1 O3W 105.48(15) . .
O5W Sm1 O3W 147.26(15) . .
O4W Sm1 O3W 73.59(18) . .
O10 Sm1 O9 75.59(14) . .
O5W Sm1 O9 139.10(14) . .
O4W Sm1 O9 119.1(2) . .
O3W Sm1 O9 69.93(14) . .
O10 Sm1 O1W 78.4(2) . .
O5W Sm1 O1W 72.04(16) . .
O4W Sm1 O1W 139.39(19) . .
O3W Sm1 O1W 140.70(16) . .
O9 Sm1 O1W 73.50(16) . .
O10 Sm1 O12 139.69(14) . 4_565
O5W Sm1 O12 79.83(13) . 4_565
O4W Sm1 O12 73.8(2) . 4_565
O3W Sm1 O12 78.60(13) . 4_565
O9 Sm1 O12 139.06(13) . 4_565
O1W Sm1 O12 123.99(18) . 4_565
O10 Sm1 O2W 144.05(15) . .
O5W Sm1 O2W 116.07(16) . .
O4W Sm1 O2W 144.22(17) . .
O3W Sm1 O2W 81.99(16) . .
O9 Sm1 O2W 74.27(14) . .
O1W Sm1 O2W 74.67(19) . .
O12 Sm1 O2W 76.03(14) 4_565 .
Cl1 Cd1A Cl3 111.30(14) . .
Cl1 Cd1A Cl2 111.30(12) . .
Cl3 Cd1A Cl2 105.38(12) . .
Cl1 Cd1A Cl4 103.21(17) . .
Cl3 Cd1A Cl4 109.05(13) . .
Cl2 Cd1A Cl4 116.71(16) . .
Cl3 Cd1B Cl2 122.5(3) . .
Cl3 Cd1B Cl4 120.2(3) . .
Cl2 Cd1B Cl4 117.3(3) . .
Cl5 Cd2 Cl6 120.15(14) . .
Cl5 Cd2 Cl8 108.20(9) . .
Cl6 Cd2 Cl8 106.69(7) . .
Cl5 Cd2 Cl7 105.01(10) . .
Cl6 Cd2 Cl7 108.73(8) . .
Cl8 Cd2 Cl7 107.51(6) . .
Cd1B Cl2 Cd1A 19.95(15) . .
Cd1B Cl3 Cd1A 19.38(18) . .
Cd1A Cl4 Cd1B 19.33(15) . .
C50 O9 Sm1 158.5(4) . .
C60 O10 Sm1 160.8(4) . .
C21 O12 Sm1 155.5(4) . 4_566
C4 N1 C58 121.7(5) . .
C4 N1 C2 112.6(5) . .
C58 N1 C2 124.9(5) . .
C4 N2 C10 122.0(5) . .
C4 N2 C3 113.1(5) . .
C10 N2 C3 124.2(5) . .
C1 N3 C9 121.1(5) . .
C1 N3 C3 113.0(5) . .
C9 N3 C3 124.6(5) . .
C1 N4 C59 120.0(5) . .
C1 N4 C2 112.3(5) . .
C59 N4 C2 126.5(5) . .
C50 N5 C58 121.1(5) . .
C50 N5 C51 110.9(5) . .
C58 N5 C51 125.0(5) . .
C50 N6 C52 111.9(5) . .
C50 N6 C49 123.0(5) . .
C52 N6 C49 125.0(5) . .
C53 N7 C59 123.1(5) . .
C53 N7 C51 111.6(5) . .
C59 N7 C51 125.2(5) . .
C53 N8 C48 121.9(5) . .
C53 N8 C52 111.6(5) . .
C48 N8 C52 125.2(5) . .
C60 N9 C40 121.3(5) . .
C60 N9 C42 112.6(5) . .
C40 N9 C42 125.2(5) . .
C60 N10 C49 122.3(5) . .
C60 N10 C43 111.7(5) . .
C49 N10 C43 126.0(5) . .
C41 N11 C42 112.9(5) . .
C41 N11 C30 121.5(5) . .
C42 N11 C30 125.3(5) . .
C41 N12 C48 121.7(5) . .
C41 N12 C43 111.7(5) . .
C48 N12 C43 124.4(5) . .
C32 N13 C40 122.4(5) . .
C32 N13 C35 111.9(5) . .
C40 N13 C35 124.1(5) . .
C32 N14 C31 120.2(5) . .
C32 N14 C34 112.4(5) . .
C31 N14 C34 125.0(5) . .
C33 N15 C34 112.1(5) . .
C33 N15 C29 121.9(5) . .
C34 N15 C29 125.9(5) . .
C24 N16 C29 121.3(5) . .
C24 N16 C23 113.0(5) . .
C29 N16 C23 125.3(5) . .
C33 N17 C30 121.6(5) . .
C33 N17 C35 111.6(5) . .
C30 N17 C35 126.2(5) . .
C20 N18 C31 120.4(5) . .
C20 N18 C23 113.3(5) . .
C31 N18 C23 125.3(5) . .
C20 N19 C22 112.8(5) . .
C20 N19 C18 120.6(5) . .
C22 N19 C18 126.6(5) . .
C24 N20 C19 120.8(5) . .
C24 N20 C22 111.5(5) . .
C19 N20 C22 124.8(5) . .
C11 N21 C10 119.0(5) . .
C11 N21 C12 112.0(5) . .
C10 N21 C12 125.3(5) . .
C11 N22 C18 122.4(5) . .
C11 N22 C13 112.1(5) . .
C18 N22 C13 125.3(5) . .
C21 N23 C9 123.3(5) . .
C21 N23 C12 112.8(5) . .
C9 N23 C12 123.8(5) . .
C21 N24 C13 111.6(5) . .
C21 N24 C19 122.4(5) . .
C13 N24 C19 123.6(5) . .
O7 C1 N3 127.0(6) . .
O7 C1 N4 124.0(6) . .
N3 C1 N4 109.0(5) . .
N4 C2 N1 111.7(5) . .
N4 C2 C5 113.4(5) . .
N1 C2 C5 113.1(5) . .
N4 C2 C3 103.3(4) . .
N1 C2 C3 102.5(4) . .
C5 C2 C3 111.8(5) . .
N2 C3 N3 112.1(5) . .
N2 C3 C8 113.0(5) . .
N3 C3 C8 113.5(5) . .
N2 C3 C2 102.6(4) . .
N3 C3 C2 102.4(4) . .
C8 C3 C2 112.2(5) . .
O6 C4 N1 126.1(5) . .
O6 C4 N2 124.8(6) . .
N1 C4 N2 109.0(5) . .
C2 C5 C6 110.9(5) . .
C7 C6 C5 112.9(6) . .
C6 C7 C8 112.6(6) . .
C3 C8 C7 111.4(5) . .
N23 C9 N3 114.5(5) . .
N2 C10 N21 113.9(5) . .
O5 C11 N22 124.7(6) . .
O5 C11 N21 125.9(6) . .
N22 C11 N21 109.4(5) . .
N23 C12 N21 113.2(5) . .
N23 C12 C14 113.1(5) . .
N21 C12 C14 112.5(5) . .
N23 C12 C13 101.7(4) . .
N21 C12 C13 102.8(4) . .
C14 C12 C13 112.5(5) . .
N24 C13 N22 113.4(5) . .
N24 C13 C15 112.9(5) . .
N22 C13 C15 111.9(5) . .
N24 C13 C12 103.5(4) . .
N22 C13 C12 102.2(4) . .
C15 C13 C12 112.1(5) . .
C12 C14 C17 110.9(5) . .
C16 C15 C13 109.7(5) . .
C15 C16 C17 113.3(5) . .
C16 C17 C14 112.0(5) . .
N22 C18 N19 114.3(5) . .
N24 C19 N20 114.6(5) . .
O3 C20 N18 126.0(6) . .
O3 C20 N19 126.1(6) . .
N18 C20 N19 107.9(5) . .
O12 C21 N24 126.0(5) . .
O12 C21 N23 124.8(5) . .
N24 C21 N23 109.1(5) . .
N19 C22 N20 111.7(5) . .
N19 C22 C28 113.6(5) . .
N20 C22 C28 112.5(5) . .
N19 C22 C23 103.3(4) . .
N20 C22 C23 102.3(4) . .
C28 C22 C23 112.6(5) . .
N16 C23 N18 112.1(5) . .
N16 C23 C25 113.8(5) . .
N18 C23 C25 113.2(5) . .
N16 C23 C22 102.8(4) . .
N18 C23 C22 101.9(4) . .
C25 C23 C22 111.9(5) . .
O4 C24 N16 124.9(6) . .
O4 C24 N20 125.7(6) . .
N16 C24 N20 109.5(5) . .
C23 C25 C26 110.7(5) . .
C25 C26 C27 111.5(5) . .
C26 C27 C28 113.1(5) . .
C22 C28 C27 110.7(5) . .
N16 C29 N15 114.8(5) . .
N17 C30 N11 115.2(5) . .
N18 C31 N14 114.6(5) . .
O1 C32 N14 124.6(6) . .
O1 C32 N13 125.5(6) . .
N14 C32 N13 109.9(5) . .
O2 C33 N15 125.0(6) . .
O2 C33 N17 124.7(6) . .
N15 C33 N17 110.3(6) . .
N15 C34 N14 112.2(5) . .
N15 C34 C36 113.3(5) . .
N14 C34 C36 112.6(5) . .
N15 C34 C35 103.4(5) . .
N14 C34 C35 102.9(5) . .
C36 C34 C35 111.6(5) . .
N17 C35 N13 110.7(5) . .
N17 C35 C37 114.6(5) . .
N13 C35 C37 112.8(5) . .
N17 C35 C34 102.5(5) . .
N13 C35 C34 102.8(4) . .
C37 C35 C34 112.2(5) . .
C39 C36 C34 112.0(6) . .
C35 C37 C38 110.6(5) . .
C39 C38 C37 113.0(6) . .
C36 C39 C38 112.7(6) . .
N13 C40 N9 114.6(5) . .
O11 C41 N11 125.7(6) . .
O11 C41 N12 124.9(6) . .
N11 C41 N12 109.4(6) . .
N9 C42 N11 112.2(5) . .
N9 C42 C44 113.1(5) . .
N11 C42 C44 113.8(5) . .
N9 C42 C43 102.9(5) . .
N11 C42 C43 102.7(5) . .
C44 C42 C43 111.0(5) . .
N10 C43 N12 111.4(5) . .
N10 C43 C45 112.7(5) . .
N12 C43 C45 114.0(5) . .
N10 C43 C42 102.1(5) . .
N12 C43 C42 102.4(5) . .
C45 C43 C42 113.3(6) . .
C42 C44 C47 111.3(6) . .
C43 C45 C46 111.9(6) . .
C47 C46 C45 113.5(6) . .
C46 C47 C44 112.5(6) . .
N12 C48 N8 114.5(5) . .
N6 C49 N10 114.7(5) . .
O9 C50 N5 124.3(6) . .
O9 C50 N6 124.6(6) . .
N5 C50 N6 111.1(5) . .
N7 C51 N5 110.9(5) . .
N7 C51 C54 113.2(5) . .
N5 C51 C54 113.2(5) . .
N7 C51 C52 103.6(5) . .
N5 C51 C52 101.5(4) . .
C54 C51 C52 113.5(5) . .
N6 C52 N8 112.0(5) . .
N6 C52 C57 113.5(5) . .
N8 C52 C57 112.2(5) . .
N6 C52 C51 103.9(5) . .
N8 C52 C51 102.4(5) . .
C57 C52 C51 112.0(5) . .
O8 C53 N7 125.5(6) . .
O8 C53 N8 124.3(6) . .
N7 C53 N8 110.2(5) . .
C51 C54 C55 112.0(6) . .
C56 C55 C54 113.7(6) . .
C55 C56 C57 112.7(6) . .
C56 C57 C52 111.0(6) . .
N5 C58 N1 113.8(5) . .
N4 C59 N7 114.4(5) . .
O10 C60 N9 125.6(6) . .
O10 C60 N10 124.2(6) . .
N9 C60 N10 110.1(6) . .

loop_
_geom_bond_atom_site_label_1
_geom_bond_atom_site_label_2
_geom_bond_distance
_geom_bond_site_symmetry_2
Sm1 O10 2.382(5) .
Sm1 O5W 2.389(5) .
Sm1 O4W 2.412(5) .
Sm1 O3W 2.425(4) .
Sm1 O9 2.427(4) .
Sm1 O1W 2.428(5) .
Sm1 O12 2.439(4) 4_565
Sm1 O2W 2.447(4) .
Cd1A Cl1 2.382(3) .
Cd1A Cl3 2.460(3) .
Cd1A Cl2 2.486(3) .
Cd1A Cl4 2.488(4) .
Cd1B Cl3 2.083(6) .
Cd1B Cl2 2.400(6) .
Cd1B Cl4 2.559(7) .
Cd2 Cl5 2.432(3) .
Cd2 Cl6 2.440(2) .
Cd2 Cl8 2.4493(17) .
Cd2 Cl7 2.4589(19) .
O1 C32 1.217(7) .
O2 C33 1.238(7) .
O3 C20 1.216(7) .
O4 C24 1.234(7) .
O5 C11 1.229(7) .
O6 C4 1.231(7) .
O7 C1 1.230(7) .
O8 C53 1.246(7) .
O9 C50 1.249(7) .
O10 C60 1.224(8) .
O11 C41 1.223(8) .
O12 C21 1.222(7) .
O12 Sm1 2.439(4) 4_566
N1 C4 1.346(8) .
N1 C58 1.454(8) .
N1 C2 1.477(7) .
N2 C4 1.365(8) .
N2 C10 1.450(8) .
N2 C3 1.454(7) .
N3 C1 1.354(8) .
N3 C9 1.456(7) .
N3 C3 1.459(7) .
N4 C1 1.368(8) .
N4 C59 1.445(8) .
N4 C2 1.453(8) .
N5 C50 1.334(8) .
N5 C58 1.455(8) .
N5 C51 1.492(7) .
N6 C50 1.343(8) .
N6 C52 1.435(8) .
N6 C49 1.439(8) .
N7 C53 1.353(8) .
N7 C59 1.459(8) .
N7 C51 1.460(8) .
N8 C53 1.356(8) .
N8 C48 1.459(8) .
N8 C52 1.473(8) .
N9 C60 1.335(8) .
N9 C40 1.443(8) .
N9 C42 1.452(8) .
N10 C60 1.366(8) .
N10 C49 1.443(8) .
N10 C43 1.462(8) .
N11 C41 1.350(8) .
N11 C42 1.455(8) .
N11 C30 1.464(8) .
N12 C41 1.371(8) .
N12 C48 1.457(8) .
N12 C43 1.466(8) .
N13 C32 1.362(8) .
N13 C40 1.430(8) .
N13 C35 1.476(8) .
N14 C32 1.358(8) .
N14 C31 1.442(8) .
N14 C34 1.467(8) .
N15 C33 1.351(8) .
N15 C34 1.443(8) .
N15 C29 1.456(8) .
N16 C24 1.353(8) .
N16 C29 1.442(8) .
N16 C23 1.447(7) .
N17 C33 1.360(8) .
N17 C30 1.447(8) .
N17 C35 1.461(8) .
N18 C20 1.364(8) .
N18 C31 1.436(8) .
N18 C23 1.463(8) .
N19 C20 1.371(8) .
N19 C22 1.450(7) .
N19 C18 1.459(8) .
N20 C24 1.358(8) .
N20 C19 1.458(8) .
N20 C22 1.478(7) .
N21 C11 1.365(8) .
N21 C10 1.454(8) .
N21 C12 1.459(7) .
N22 C11 1.351(8) .
N22 C18 1.438(8) .
N22 C13 1.482(7) .
N23 C21 1.366(7) .
N23 C9 1.447(8) .
N23 C12 1.448(8) .
N24 C21 1.344(7) .
N24 C13 1.451(7) .
N24 C19 1.458(7) .
C2 C5 1.513(9) .
C2 C3 1.570(8) .
C3 C8 1.498(9) .
C5 C6 1.526(9) .
C6 C7 1.518(10) .
C7 C8 1.527(9) .
C12 C14 1.513(9) .
C12 C13 1.563(9) .
C13 C15 1.536(8) .
C14 C17 1.564(9) .
C15 C16 1.518(9) .
C16 C17 1.524(10) .
C22 C28 1.505(8) .
C22 C23 1.566(9) .
C23 C25 1.512(9) .
C25 C26 1.532(9) .
C26 C27 1.534(9) .
C27 C28 1.539(9) .
C34 C36 1.530(9) .
C34 C35 1.572(9) .
C35 C37 1.508(9) .
C36 C39 1.503(10) .
C37 C38 1.532(10) .
C38 C39 1.527(10) .
C42 C44 1.523(9) .
C42 C43 1.575(9) .
C43 C45 1.499(9) .
C44 C47 1.527(10) .
C45 C46 1.531(11) .
C46 C47 1.513(10) .
C51 C54 1.496(9) .
C51 C52 1.554(9) .
C52 C57 1.515(9) .
C54 C55 1.530(10) .
C55 C56 1.506(11) .
C56 C57 1.514(10) .
